data_7058215
loop_
_publ_author_name
'Qin, Yin'
'Li, Yilin'
'Guo, Kaimeng'
'Tang, Huabiao'
'Hou, Lifen'
'Li, Gang'

_publ_section_title
;
 Water-assisted proton conductivity of two highly stable imidazole
 multi-carboxylate-based MOFs
;
_journal_issue 12
_journal_name_full 'New Journal of Chemistry'
_journal_page_first 4859
_journal_paper_doi 10.1039/C9NJ00400A
_journal_volume 43
_journal_year 2019
_chemical_formula_moiety '0.5(C196 H124 N36 O48 Zn10), 5(H2 O)'
_chemical_formula_sum 'C98 H72 N18 O29 Zn5'
_chemical_formula_weight 2292.58
_space_group_crystal_system orthorhombic
_space_group_IT_number 52
_space_group_name_Hall '-P 2a 2bc'
_space_group_name_H-M_alt 'P n n a'
_symmetry_space_group_name_Hall '-P 2a 2bc'
_symmetry_space_group_name_H-M 'P n n a'
_atom_sites_solution_hydrogens mixed
_atom_sites_solution_primary direct
_audit_creation_date 2018-01-19
_audit_creation_method
;
Olex2 1.2
(compiled 2017.08.10 svn.r3458 for OlexSys, GUI svn.r5381)
;
_audit_update_record
;
2018-06-21 deposited with the CCDC.    2019-02-26 downloaded from the CCDC.
;
_cell_angle_alpha 90
_cell_angle_beta 90
_cell_angle_gamma 90
_cell_formula_units_Z 4
_cell_length_a 20.1821(3)
_cell_length_b 35.3003(4)
_cell_length_c 13.25738(19)
_cell_measurement_reflns_used 9342
_cell_measurement_temperature 293(2)
_cell_measurement_theta_max 70.4900
_cell_measurement_theta_min 4.1630
_cell_volume 9445.0(2)
_computing_cell_refinement
;
CrysAlisPro, Agilent Technologies,
Version 1.171.37.35 (release 13-08-2014 CrysAlis171 .NET)
(compiled Aug 13 2014,18:06:01)
;
_computing_data_collection
;
CrysAlisPro, Agilent Technologies,
Version 1.171.37.35 (release 13-08-2014 CrysAlis171 .NET)
(compiled Aug 13 2014,18:06:01)
;
_computing_data_reduction
;
CrysAlisPro, Agilent Technologies,
Version 1.171.37.35 (release 13-08-2014 CrysAlis171 .NET)
(compiled Aug 13 2014,18:06:01)
;
_computing_molecular_graphics 'Olex2 (Dolomanov et al., 2009)'
_computing_publication_material 'Olex2 (Dolomanov et al., 2009)'
_computing_structure_refinement 'ShelXL (Sheldrick, 2015)'
_computing_structure_solution 'ShelXS (Sheldrick, 2008)'
_diffrn_ambient_temperature 293(2)
_diffrn_detector 'CCD plate'
_diffrn_detector_area_resol_mean 16.2312
_diffrn_detector_type Eos
_diffrn_measured_fraction_theta_full 0.998
_diffrn_measured_fraction_theta_max 0.998
_diffrn_measurement_details
;
#__ type_ start__ end____ width___ exp.time_
  1 omega -100.00  -40.00   0.5000    9.0000
omega____ theta____ kappa____ phi______ frames
    -      -33.5000  -57.0000    0.0000 120

#__ type_ start__ end____ width___ exp.time_
  2 omega  -76.00  -15.00   0.5000    9.0000
omega____ theta____ kappa____ phi______ frames
    -      -33.5000  -57.0000   60.0000 122

#__ type_ start__ end____ width___ exp.time_
  3 omega  -22.00   34.00   0.5000    9.0000
omega____ theta____ kappa____ phi______ frames
    -       36.4734  -19.0000 -150.0000 112

#__ type_ start__ end____ width___ exp.time_
  4 omega   57.00   82.00   0.5000    9.0000
omega____ theta____ kappa____ phi______ frames
    -       36.4734  178.0000  -90.0000 50

#__ type_ start__ end____ width___ exp.time_
  5 omega   59.00  107.00   0.5000    9.0000
omega____ theta____ kappa____ phi______ frames
    -       36.4734   37.0000   60.0000 96

#__ type_ start__ end____ width___ exp.time_
  6 omega  -32.00    2.00   0.5000    9.0000
omega____ theta____ kappa____ phi______ frames
    -       36.4734  -57.0000  150.0000 68

#__ type_ start__ end____ width___ exp.time_
  7 omega   45.00   71.00   0.5000    9.0000
omega____ theta____ kappa____ phi______ frames
    -       36.4734  -19.0000 -150.0000 52

#__ type_ start__ end____ width___ exp.time_
  8 omega   71.00  102.00   0.5000    9.0000
omega____ theta____ kappa____ phi______ frames
    -       36.4734  178.0000  150.0000 62

#__ type_ start__ end____ width___ exp.time_
  9 omega   56.00   86.00   0.5000   25.0000
omega____ theta____ kappa____ phi______ frames
    -      108.0000  -30.0000  -30.0000 60

#__ type_ start__ end____ width___ exp.time_
 10 omega   45.00   90.00   0.5000   25.0000
omega____ theta____ kappa____ phi______ frames
    -      108.0000  -30.0000  120.0000 90

#__ type_ start__ end____ width___ exp.time_
 11 omega   43.00   90.00   0.5000   25.0000
omega____ theta____ kappa____ phi______ frames
    -      108.0000  -45.0000   90.0000 94

#__ type_ start__ end____ width___ exp.time_
 12 omega   47.00   78.00   0.5000   25.0000
omega____ theta____ kappa____ phi______ frames
    -      108.0000  -94.0000   60.0000 62

#__ type_ start__ end____ width___ exp.time_
 13 omega   39.00   90.00   0.5000   25.0000
omega____ theta____ kappa____ phi______ frames
    -      108.0000  -45.0000   30.0000 102

#__ type_ start__ end____ width___ exp.time_
 14 omega   43.00  104.00   0.5000   25.0000
omega____ theta____ kappa____ phi______ frames
    -      108.0000 -111.0000  -90.0000 122

#__ type_ start__ end____ width___ exp.time_
 15 omega   91.00  156.00   0.5000   25.0000
omega____ theta____ kappa____ phi______ frames
    -      108.0000   30.0000  150.0000 130
;
_diffrn_measurement_device 'four-circle diffractometer'
_diffrn_measurement_device_type 'Xcalibur, Eos, Gemini'
_diffrn_measurement_method '\w scans'
_diffrn_orient_matrix_UB_11 0.0601276000
_diffrn_orient_matrix_UB_12 0.0097431000
_diffrn_orient_matrix_UB_13 -0.0667503000
_diffrn_orient_matrix_UB_21 -0.0460226000
_diffrn_orient_matrix_UB_22 0.0205886000
_diffrn_orient_matrix_UB_23 -0.0747682000
_diffrn_orient_matrix_UB_31 0.0097551000
_diffrn_orient_matrix_UB_32 0.0372055000
_diffrn_orient_matrix_UB_33 0.0588561000
_diffrn_radiation_monochromator graphite
_diffrn_radiation_probe x-ray
_diffrn_radiation_type CuK\a
_diffrn_radiation_wavelength 1.54184
_diffrn_reflns_av_R_equivalents 0.0307
_diffrn_reflns_av_unetI/netI 0.0311
_diffrn_reflns_Laue_measured_fraction_full 0.998
_diffrn_reflns_Laue_measured_fraction_max 0.998
_diffrn_reflns_limit_h_max 24
_diffrn_reflns_limit_h_min -22
_diffrn_reflns_limit_k_max 42
_diffrn_reflns_limit_k_min -31
_diffrn_reflns_limit_l_max 15
_diffrn_reflns_limit_l_min -12
_diffrn_reflns_number 24558
_diffrn_reflns_point_group_measured_fraction_full 0.998
_diffrn_reflns_point_group_measured_fraction_max 0.998
_diffrn_reflns_theta_full 67.080
_diffrn_reflns_theta_max 67.080
_diffrn_reflns_theta_min 3.561
_diffrn_source 'Enhance (Cu) X-ray Source'
_exptl_absorpt_coefficient_mu 2.212
_exptl_absorpt_correction_T_max 1.00000
_exptl_absorpt_correction_T_min 0.79476
_exptl_absorpt_correction_type multi-scan
_exptl_absorpt_process_details
;
CrysAlisPro, Agilent Technologies,
Version 1.171.37.35 (release 13-08-2014 CrysAlis171 .NET)
(compiled Aug 13 2014,18:06:01)
Empirical absorption correction using spherical harmonics,
 implemented in SCALE3 ABSPACK scaling algorithm.
;
_exptl_crystal_colour colourless
_exptl_crystal_colour_primary colourless
_exptl_crystal_density_diffrn 1.612
_exptl_crystal_description prism
_exptl_crystal_F_000 4672
_exptl_crystal_size_max 0.18
_exptl_crystal_size_mid 0.15
_exptl_crystal_size_min 0.12
_refine_diff_density_max 0.664
_refine_diff_density_min -0.483
_refine_diff_density_rms 0.066
_refine_ls_extinction_method none
_refine_ls_goodness_of_fit_ref 1.027
_refine_ls_hydrogen_treatment mixed
_refine_ls_matrix_type full
_refine_ls_number_parameters 708
_refine_ls_number_reflns 8415
_refine_ls_number_restraints 1
_refine_ls_restrained_S_all 1.027
_refine_ls_R_factor_all 0.0579
_refine_ls_R_factor_gt 0.0455
_refine_ls_shift/su_max 0.001
_refine_ls_shift/su_mean 0.000
_refine_ls_structure_factor_coef Fsqd
_refine_ls_weighting_details 'w=1/[\s^2^(Fo^2^)+(0.0753P)^2^+4.9480P] where P=(Fo^2^+2Fc^2^)/3'
_refine_ls_weighting_scheme calc
_refine_ls_wR_factor_gt 0.1212
_refine_ls_wR_factor_ref 0.1310
_reflns_Friedel_coverage 0.000
_reflns_number_gt 6788
_reflns_number_total 8415
_reflns_threshold_expression 'I > 2\s(I)'
_cod_data_source_file c9nj00400a1.cif
_cod_data_source_block 20180113
_cod_depositor_comments 'Adding full bibliography for 7058215--7058216.cif.'
_cod_database_code 7058215
_shelx_shelxl_version_number 2014/7
_chemical_oxdiff_formula C33H37O4N2Zn1
_shelx_space_group_comment
;
The symmetry employed for this shelxl refinement is uniquely defined
by the following loop, which should always be used as a source of
symmetry information in preference to the above space-group names.
They are only intended as comments.
;
_shelx_estimated_absorpt_t_max 0.777
_shelx_estimated_absorpt_t_min 0.692
_reflns_odcompleteness_completeness 99.75
_reflns_odcompleteness_iscentric 1
_reflns_odcompleteness_theta 66.97
_olex2_refinement_description
;
1. Fixed Uiso
 At 1.2 times of:
  All C(H) groups
 At 1.5 times of:
  All O(H) groups, All O(H,H) groups, All O(H,H,H,H) groups
2. Restrained distances
 H3-O3
 0.86 with sigma of 0.02
3. Uiso/Uaniso restraints and constraints
Uanis(N9) = Uanis(N9A)
Uanis(C45) = Uanis(C45A)
Uanis(C46) = Uanis(C46A)
Uanis(C47) = Uanis(C47A)
Uanis(C48) = Uanis(C48A)
4. Others
 Sof(C45A)=Sof(H45A)=Sof(C46A)=Sof(H46A)=Sof(C47A)=Sof(H47A)=Sof(N9A)=1-FVAR(1)
 Sof(C45)=Sof(H45)=Sof(C46)=Sof(H46)=Sof(C47)=Sof(H47)=Sof(N9)=FVAR(1)
 Fixed Sof: C48(0.5) H48(0.5) C48A(0.5) C49(0.5)
5.a Riding coordinates:
 O12(H12), O13(H13A), O15(H15A,H15B)
5.b Free rotating group:
 O14(H14A,H14B)
5.c Aromatic/amide H refined with riding coordinates:
 C8(H8), C9(H9), C10(H10), C11(H11), C13(H13), C14(H14), C15(H15), C16(H16),
 C19(H19), C20(H20), C21(H21), C22(H22), C30(H30), C31(H31), C32(H32), C33(H33),
  C35(H35), C36(H36), C37(H37), C38(H38), C41(H41), C42(H42), C43(H43),
 C44(H44), C45(H45), C45A(H45A), C46(H46), C46A(H46A), C47(H47), C47A(H47A),
 C48(H48)
;
_olex2_submission_special_instructions 'No special instructions were received'

loop_
_space_group_symop_operation_xyz
'x, y, z'
'-x+1/2, -y, z'
'x, -y+1/2, -z+1/2'
'-x+1/2, y+1/2, -z+1/2'
'-x, -y, -z'
'x-1/2, y, -z'
'-x, y-1/2, z-1/2'
'x-1/2, -y-1/2, z-1/2'

loop_
_atom_site_label
_atom_site_type_symbol
_atom_site_fract_x
_atom_site_fract_y
_atom_site_fract_z
_atom_site_U_iso_or_equiv
_atom_site_adp_type
_atom_site_occupancy
_atom_site_site_symmetry_order
_atom_site_calc_flag
_atom_site_refinement_flags_posn
_atom_site_refinement_flags_adp
_atom_site_refinement_flags_occupancy
_atom_site_disorder_assembly
_atom_site_disorder_group
C1 C 0.13987(15) 0.51409(8) 0.5558(2) 0.0400(7) Uani 1 1 d . . . . .
C2 C 0.25292(18) 0.57046(9) 0.4475(2) 0.0474(8) Uani 1 1 d . . . . .
C3 C 0.18466(14) 0.54336(8) 0.5971(2) 0.0352(6) Uani 1 1 d . . . . .
C4 C 0.23150(15) 0.56585(8) 0.5531(2) 0.0373(6) Uani 1 1 d . . . . .
C5 C 0.22683(14) 0.57911(7) 0.7123(2) 0.0329(6) Uani 1 1 d . . . . .
C6 C 0.24111(15) 0.59777(8) 0.8101(2) 0.0372(6) Uani 1 1 d . . . . .
C7 C 0.29994(15) 0.59114(8) 0.8627(2) 0.0371(6) Uani 1 1 d . . . . .
C8 C 0.31245(18) 0.61120(9) 0.9505(3) 0.0508(8) Uani 1 1 d . . . . .
H8 H 0.3524 0.6076 0.9840 0.061 Uiso 1 1 calc R . . . .
C9 C 0.2669(2) 0.63631(11) 0.9890(3) 0.0704(12) Uani 1 1 d . . . . .
H9 H 0.2754 0.6491 1.0491 0.084 Uiso 1 1 calc R . . . .
C10 C 0.2086(2) 0.64230(13) 0.9376(3) 0.0756(13) Uani 1 1 d . . . . .
H10 H 0.1775 0.6591 0.9633 0.091 Uiso 1 1 calc R . . . .
C11 C 0.19600(19) 0.62369(10) 0.8488(3) 0.0577(9) Uani 1 1 d . . . . .
H11 H 0.1568 0.6285 0.8141 0.069 Uiso 1 1 calc R . . . .
C12 C 0.34829(15) 0.56059(8) 0.8320(2) 0.0388(6) Uani 1 1 d . . . . .
C13 C -0.02676(18) 0.51797(10) 0.7339(3) 0.0510(8) Uani 1 1 d . . . . .
H13 H -0.0167 0.5080 0.6707 0.061 Uiso 1 1 calc R . . . .
C14 C -0.0919(2) 0.52655(13) 0.7558(3) 0.0670(11) Uani 1 1 d . . . . .
H14 H -0.1251 0.5229 0.7082 0.080 Uiso 1 1 calc R . . . .
C15 C -0.10615(19) 0.54064(14) 0.8496(3) 0.0714(12) Uani 1 1 d . . . . .
H15 H -0.1496 0.5467 0.8664 0.086 Uiso 1 1 calc R . . . .
C16 C -0.05636(17) 0.54585(12) 0.9189(3) 0.0582(9) Uani 1 1 d . . . . .
H16 H -0.0660 0.5549 0.9831 0.070 Uiso 1 1 calc R . . . .
C17 C 0.00826(16) 0.53742(9) 0.8921(2) 0.0421(7) Uani 1 1 d . . . . .
C18 C 0.06560(16) 0.54322(9) 0.9610(2) 0.0440(7) Uani 1 1 d . . . . .
C19 C 0.05985(18) 0.55737(13) 1.0576(3) 0.0614(10) Uani 1 1 d . . . . .
H19 H 0.0186 0.5639 1.0835 0.074 Uiso 1 1 calc R . . . .
C20 C 0.1161(2) 0.56157(15) 1.1147(3) 0.0768(13) Uani 1 1 d . . . . .
H20 H 0.1132 0.5710 1.1800 0.092 Uiso 1 1 calc R . . . .
C21 C 0.1770(2) 0.55168(14) 1.0750(3) 0.0711(12) Uani 1 1 d . . . . .
H21 H 0.2156 0.5543 1.1126 0.085 Uiso 1 1 calc R . . . .
C22 C 0.17859(17) 0.53794(11) 0.9788(3) 0.0550(9) Uani 1 1 d . . . . .
H22 H 0.2193 0.5312 0.9515 0.066 Uiso 1 1 calc R . . . .
C23 C 0.22166(17) 0.69726(10) 0.5632(3) 0.0521(8) Uani 1 1 d . . . . .
C24 C 0.25970(17) 0.76416(9) 0.3907(3) 0.0483(8) Uani 1 1 d . . . . .
C25 C 0.27673(15) 0.70137(8) 0.4915(2) 0.0407(7) Uani 1 1 d . . . . .
C26 C 0.29215(15) 0.72811(8) 0.4204(2) 0.0406(7) Uani 1 1 d . . . . .
C27 C 0.36803(15) 0.68533(8) 0.4193(2) 0.0389(6) Uani 1 1 d . . . . .
C28 C 0.43052(16) 0.66527(8) 0.3939(2) 0.0416(7) Uani 1 1 d . . . . .
C29 C 0.49015(17) 0.67357(9) 0.4448(3) 0.0515(8) Uani 1 1 d . . . . .
C30 C 0.5477(2) 0.65419(13) 0.4191(4) 0.0697(11) Uani 1 1 d . . . . .
H30 H 0.5871 0.6595 0.4528 0.084 Uiso 1 1 calc R . . . .
C31 C 0.5469(2) 0.62752(13) 0.3451(4) 0.0768(13) Uani 1 1 d . . . . .
H31 H 0.5857 0.6147 0.3287 0.092 Uiso 1 1 calc R . . . .
C32 C 0.4900(3) 0.61935(11) 0.2949(3) 0.0731(13) Uani 1 1 d . . . . .
H32 H 0.4903 0.6012 0.2440 0.088 Uiso 1 1 calc R . . . .
C33 C 0.4304(2) 0.63823(9) 0.3195(3) 0.0557(9) Uani 1 1 d . . . . .
H33 H 0.3914 0.6324 0.2855 0.067 Uiso 1 1 calc R . . . .
C34 C 0.4930(2) 0.70226(12) 0.5253(4) 0.0664(10) Uani 1 1 d . . . . .
C35 C 0.3310(2) 0.68645(11) 0.7711(3) 0.0692(11) Uani 1 1 d . . . . .
H35 H 0.2858 0.6905 0.7633 0.083 Uiso 1 1 calc R . . . .
C36 C 0.3659(3) 0.70874(13) 0.8391(4) 0.0907(16) Uani 1 1 d . . . . .
H36 H 0.3448 0.7277 0.8758 0.109 Uiso 1 1 calc R . . . .
C37 C 0.4326(3) 0.70201(17) 0.8507(5) 0.1041(19) Uani 1 1 d . . . . .
H37 H 0.4573 0.7167 0.8951 0.125 Uiso 1 1 calc R . . . .
C38 C 0.4624(3) 0.67393(15) 0.7975(4) 0.0895(15) Uani 1 1 d . . . . .
H38 H 0.5072 0.6689 0.8067 0.107 Uiso 1 1 calc R . . . .
C39 C 0.4255(2) 0.65276(11) 0.7293(3) 0.0587(9) Uani 1 1 d . . . . .
C40 C 0.45525(18) 0.62309(10) 0.6670(3) 0.0512(8) Uani 1 1 d . . . . .
C41 C 0.5206(2) 0.61153(13) 0.6757(3) 0.0676(11) Uani 1 1 d . . . . .
H41 H 0.5486 0.6231 0.7222 0.081 Uiso 1 1 calc R . . . .
C42 C 0.5437(2) 0.58293(14) 0.6152(4) 0.0744(12) Uani 1 1 d . . . . .
H42 H 0.5873 0.5747 0.6211 0.089 Uiso 1 1 calc R . . . .
C43 C 0.5022(2) 0.56657(11) 0.5460(3) 0.0642(10) Uani 1 1 d . . . . .
H43 H 0.5170 0.5470 0.5047 0.077 Uiso 1 1 calc R . . . .
C44 C 0.43828(19) 0.57968(9) 0.5391(3) 0.0532(8) Uani 1 1 d . . . . .
H44 H 0.4101 0.5687 0.4920 0.064 Uiso 1 1 calc R . . . .
C45 C 0.4248(4) 0.6816(2) 0.0989(6) 0.0588(14) Uani 0.498(4) 1 d . . . A 1
H45 H 0.3804 0.6759 0.0881 0.071 Uiso 0.498(4) 1 calc R . . A 1
C45A C 0.4722(6) 0.7068(3) 0.1445(7) 0.0588(14) Uani 0.502(4) 1 d . . . A 2
H45A H 0.4348 0.6947 0.1189 0.071 Uiso 0.502(4) 1 calc R . . A 2
C46 C 0.4711(5) 0.6612(2) 0.0478(7) 0.0705(19) Uani 0.498(4) 1 d . . . A 1
H46 H 0.4587 0.6410 0.0070 0.085 Uiso 0.498(4) 1 calc R . . A 1
C46A C 0.5372(6) 0.6955(4) 0.1095(12) 0.0705(19) Uani 0.502(4) 1 d . . . A 2
H46A H 0.5424 0.6774 0.0589 0.085 Uiso 0.502(4) 1 calc R . . A 2
C47 C 0.5366(5) 0.6711(3) 0.0577(9) 0.085(2) Uani 0.498(4) 1 d . . . A 1
H47 H 0.5688 0.6590 0.0193 0.102 Uiso 0.498(4) 1 calc R . . A 1
C47A C 0.5915(5) 0.7128(3) 0.1553(9) 0.085(2) Uani 0.502(4) 1 d . . . A 2
H47A H 0.6342 0.7050 0.1388 0.102 Uiso 0.502(4) 1 calc R . . A 2
C48 C 0.5549(6) 0.6996(5) 0.1260(12) 0.074(2) Uani 0.5 1 d . . . A 1
H48 H 0.5991 0.7055 0.1380 0.088 Uiso 0.5 1 calc R . . A 1
C48A C 0.5828(4) 0.7409(3) 0.2235(7) 0.074(2) Uani 0.5 1 d . . . A 2
C49 C 0.5041(4) 0.7185(2) 0.1747(6) 0.0536(18) Uani 0.5 1 d . . . A 1
C49A C 0.5183(2) 0.7500 0.2500 0.0520(12) Uani 1 2 d S T P A 2
N1 N 0.18137(11) 0.55183(6) 0.69760(18) 0.0327(5) Uani 1 1 d . . . . .
N2 N 0.25808(12) 0.58878(6) 0.62683(18) 0.0356(5) Uani 1 1 d . . . . .
N3 N 0.02264(12) 0.52341(7) 0.8000(2) 0.0405(6) Uani 1 1 d . . . . .
N4 N 0.12441(13) 0.53375(7) 0.9220(2) 0.0432(6) Uani 1 1 d . . . . .
N5 N 0.32534(12) 0.67414(7) 0.4898(2) 0.0403(6) Uani 1 1 d . . . . .
N6 N 0.34925(13) 0.71789(7) 0.37372(19) 0.0408(6) Uani 1 1 d . . . . .
N7 N 0.36043(17) 0.65925(8) 0.7163(2) 0.0546(7) Uani 1 1 d . . . . .
N8 N 0.41498(14) 0.60761(7) 0.5974(2) 0.0464(6) Uani 1 1 d . . . . .
N9 N 0.4397(3) 0.70975(18) 0.1647(5) 0.0493(10) Uani 0.498(4) 1 d . . . A 1
N9A N 0.4649(3) 0.73371(17) 0.2111(5) 0.0493(10) Uani 0.502(4) 1 d . . . A 2
O1 O 0.10047(11) 0.49890(6) 0.61610(17) 0.0482(5) Uani 1 1 d . . . . .
O2 O 0.14292(12) 0.50654(7) 0.46258(18) 0.0537(6) Uani 1 1 d . . . . .
O3 O 0.22582(14) 0.54896(7) 0.37980(18) 0.0586(6) Uani 1 1 d D . . . .
H3 H 0.1978(19) 0.5330(12) 0.409(3) 0.088 Uiso 1 1 d DR . . . .
O4 O 0.29494(14) 0.59469(7) 0.42664(19) 0.0612(7) Uani 1 1 d . . . . .
O5 O 0.32078(11) 0.53106(6) 0.7959(2) 0.0532(6) Uani 1 1 d . . . . .
O6 O 0.40761(12) 0.56449(7) 0.8470(2) 0.0568(6) Uani 1 1 d . . . . .
O7 O 0.21810(13) 0.66956(8) 0.6179(2) 0.0680(8) Uani 1 1 d . . . . .
O8 O 0.17752(14) 0.72425(8) 0.5657(2) 0.0711(8) Uani 1 1 d . . . . .
O9 O 0.20559(14) 0.77280(7) 0.4345(2) 0.0645(7) Uani 1 1 d . . . . .
O10 O 0.28785(13) 0.78375(6) 0.32595(19) 0.0566(6) Uani 1 1 d . . . . .
O11 O 0.4479(2) 0.72179(11) 0.5495(4) 0.1258(17) Uani 1 1 d . . . . .
O12 O 0.54914(18) 0.70339(15) 0.5777(3) 0.1227(15) Uani 1 1 d . . . . .
H12 H 0.5808 0.7111 0.5302 0.184 Uiso 1 1 d R . . . .
Zn1 Zn 0.12284(2) 0.51294(2) 0.77012(3) 0.03980(13) Uani 1 1 d . . . . .
Zn2 Zn 0.31967(2) 0.63100(2) 0.59031(3) 0.04627(14) Uani 1 1 d . . . . .
Zn3 Zn 0.37179(3) 0.7500 0.2500 0.0592(2) Uani 1 2 d S T P . .
O13 O 0.5732(3) 0.7500 0.7500 0.1078(17) Uani 1 2 d S T P . .
H13A H 0.5843 0.7384 0.6843 0.162 Uiso 1 1 d R . . . .
O14 O 0.62777(19) 0.67908(19) 0.8223(4) 0.1333(18) Uani 1 1 d . . . . .
H14A H 0.6568 0.6914 0.8553 0.200 Uiso 1 1 d G . . . .
H14B H 0.6499 0.6634 0.7871 0.200 Uiso 1 1 d G . . . .
O15 O 0.2411(3) 0.64357(15) 0.2593(4) 0.154(2) Uani 1 1 d . . . . .
H15A H 0.2691 0.6594 0.2276 0.231 Uiso 1 1 d R . . . .
H15B H 0.2759 0.6326 0.2801 0.231 Uiso 1 1 d R . . . .
H48A H 0.616(7) 0.7500 0.2500 0.231 Uiso 1 2 d RS T P . .
H8A H 0.179(4) 0.745(3) 0.522(8) 0.231 Uiso 1 1 d R . . . .

loop_
_atom_site_aniso_label
_atom_site_aniso_U_11
_atom_site_aniso_U_22
_atom_site_aniso_U_33
_atom_site_aniso_U_23
_atom_site_aniso_U_13
_atom_site_aniso_U_12
C1 0.0420(16) 0.0356(14) 0.0425(17) -0.0051(13) 0.0007(14) -0.0010(13)
C2 0.0572(19) 0.0453(17) 0.0397(17) 0.0018(14) 0.0020(15) -0.0058(16)
C3 0.0369(14) 0.0317(14) 0.0370(15) -0.0012(11) -0.0021(12) 0.0009(12)
C4 0.0418(15) 0.0346(14) 0.0355(15) -0.0013(12) -0.0012(13) -0.0016(12)
C5 0.0351(14) 0.0272(12) 0.0363(14) -0.0009(11) -0.0046(12) 0.0038(11)
C6 0.0454(16) 0.0303(13) 0.0360(15) -0.0008(12) -0.0016(13) 0.0017(12)
C7 0.0428(15) 0.0316(13) 0.0370(15) 0.0018(12) -0.0042(13) -0.0033(12)
C8 0.060(2) 0.0434(17) 0.0485(18) -0.0056(15) -0.0189(16) 0.0020(15)
C9 0.101(3) 0.059(2) 0.052(2) -0.0246(18) -0.019(2) 0.017(2)
C10 0.086(3) 0.073(3) 0.068(3) -0.032(2) -0.013(2) 0.037(2)
C11 0.060(2) 0.056(2) 0.057(2) -0.0173(17) -0.0144(18) 0.0205(17)
C12 0.0404(16) 0.0418(16) 0.0341(14) 0.0032(12) -0.0064(13) 0.0029(13)
C13 0.054(2) 0.0500(18) 0.0492(19) -0.0091(15) 0.0010(16) -0.0010(16)
C14 0.047(2) 0.086(3) 0.069(3) -0.024(2) -0.0040(18) -0.004(2)
C15 0.0400(19) 0.102(3) 0.072(3) -0.019(2) 0.0056(18) 0.004(2)
C16 0.0445(18) 0.076(2) 0.054(2) -0.0153(18) 0.0096(16) 0.0047(17)
C17 0.0419(16) 0.0389(15) 0.0456(17) -0.0005(13) 0.0074(14) 0.0027(13)
C18 0.0440(17) 0.0438(16) 0.0441(17) 0.0013(14) 0.0069(14) 0.0038(14)
C19 0.0458(19) 0.089(3) 0.050(2) -0.010(2) 0.0068(16) 0.0085(19)
C20 0.067(3) 0.112(4) 0.051(2) -0.019(2) -0.001(2) 0.003(3)
C21 0.050(2) 0.098(3) 0.065(3) 0.000(2) -0.0103(19) -0.001(2)
C22 0.0398(17) 0.071(2) 0.055(2) 0.0097(18) 0.0067(16) 0.0053(16)
C23 0.0463(18) 0.0500(19) 0.060(2) 0.0061(17) 0.0090(16) 0.0007(15)
C24 0.0534(19) 0.0366(15) 0.055(2) 0.0023(15) -0.0001(16) 0.0045(15)
C25 0.0405(16) 0.0341(14) 0.0474(17) -0.0010(13) 0.0016(14) 0.0013(12)
C26 0.0404(15) 0.0355(14) 0.0459(17) -0.0009(13) 0.0030(13) 0.0034(13)
C27 0.0413(15) 0.0347(14) 0.0408(16) 0.0005(12) 0.0013(13) -0.0002(13)
C28 0.0474(17) 0.0301(14) 0.0473(17) 0.0078(12) 0.0105(14) 0.0016(13)
C29 0.0475(18) 0.0459(17) 0.061(2) 0.0130(16) 0.0064(16) 0.0016(15)
C30 0.047(2) 0.071(3) 0.090(3) 0.022(2) 0.010(2) 0.0069(19)
C31 0.067(3) 0.073(3) 0.090(3) 0.021(3) 0.034(3) 0.025(2)
C32 0.108(4) 0.047(2) 0.064(2) 0.0001(18) 0.030(3) 0.015(2)
C33 0.070(2) 0.0410(17) 0.056(2) -0.0022(15) 0.0116(18) 0.0013(17)
C34 0.058(2) 0.058(2) 0.083(3) 0.000(2) -0.011(2) -0.0081(19)
C35 0.090(3) 0.048(2) 0.070(3) -0.0034(19) 0.005(2) 0.001(2)
C36 0.140(5) 0.055(2) 0.077(3) -0.020(2) 0.012(3) -0.006(3)
C37 0.122(5) 0.091(4) 0.100(4) -0.036(3) -0.013(4) -0.024(4)
C38 0.086(3) 0.094(3) 0.088(3) -0.030(3) -0.011(3) -0.021(3)
C39 0.064(2) 0.057(2) 0.055(2) 0.0030(17) -0.0064(18) -0.0196(18)
C40 0.0524(19) 0.0504(18) 0.0507(19) 0.0092(15) -0.0035(16) -0.0090(16)
C41 0.059(2) 0.080(3) 0.064(2) 0.006(2) -0.014(2) -0.008(2)
C42 0.058(2) 0.085(3) 0.080(3) 0.013(2) -0.001(2) 0.010(2)
C43 0.063(2) 0.057(2) 0.072(3) 0.0089(19) 0.010(2) 0.0048(19)
C44 0.062(2) 0.0414(17) 0.057(2) 0.0046(15) 0.0008(17) -0.0047(16)
C45 0.056(3) 0.059(3) 0.061(3) 0.001(3) 0.002(3) 0.002(3)
C45A 0.056(3) 0.059(3) 0.061(3) 0.001(3) 0.002(3) 0.002(3)
C46 0.076(5) 0.065(4) 0.071(4) -0.010(3) 0.005(4) 0.010(4)
C46A 0.076(5) 0.065(4) 0.071(4) -0.010(3) 0.005(4) 0.010(4)
C47 0.059(4) 0.093(5) 0.102(5) -0.011(4) 0.023(4) 0.007(3)
C47A 0.059(4) 0.093(5) 0.102(5) -0.011(4) 0.023(4) 0.007(3)
C48 0.056(4) 0.084(6) 0.081(6) -0.001(4) 0.008(4) 0.014(4)
C48A 0.056(4) 0.084(6) 0.081(6) -0.001(4) 0.008(4) 0.014(4)
C49 0.037(4) 0.069(5) 0.055(4) 0.019(4) -0.007(3) 0.000(4)
C49A 0.045(3) 0.053(3) 0.058(3) 0.022(2) 0.000 0.000
N1 0.0329(11) 0.0303(11) 0.0350(12) -0.0007(9) -0.0007(10) 0.0021(9)
N2 0.0403(13) 0.0309(11) 0.0356(12) 0.0019(10) -0.0024(10) -0.0030(10)
N3 0.0399(13) 0.0375(12) 0.0442(14) -0.0009(11) 0.0072(11) 0.0018(11)
N4 0.0409(14) 0.0456(14) 0.0432(14) 0.0056(12) 0.0071(12) 0.0061(11)
N5 0.0410(13) 0.0334(12) 0.0465(14) 0.0044(11) 0.0043(11) 0.0015(10)
N6 0.0425(13) 0.0379(13) 0.0419(13) 0.0061(11) 0.0035(11) 0.0012(11)
N7 0.072(2) 0.0398(14) 0.0520(17) 0.0023(13) -0.0002(15) -0.0092(14)
N8 0.0485(15) 0.0397(13) 0.0510(16) 0.0104(12) -0.0006(13) -0.0074(12)
N9 0.039(2) 0.053(2) 0.056(3) 0.0133(19) 0.0065(19) 0.0031(19)
N9A 0.039(2) 0.053(2) 0.056(3) 0.0133(19) 0.0065(19) 0.0031(19)
O1 0.0494(12) 0.0473(12) 0.0480(13) -0.0100(10) 0.0079(11) -0.0144(10)
O2 0.0614(15) 0.0578(14) 0.0419(13) -0.0136(11) 0.0013(11) -0.0153(12)
O3 0.0767(17) 0.0628(15) 0.0365(12) -0.0050(11) 0.0047(12) -0.0204(13)
O4 0.0753(17) 0.0603(15) 0.0481(14) 0.0066(12) 0.0085(13) -0.0239(13)
O5 0.0483(13) 0.0362(11) 0.0751(16) -0.0116(11) -0.0142(12) 0.0100(10)
O6 0.0412(13) 0.0663(15) 0.0630(15) -0.0010(13) -0.0094(11) 0.0033(11)
O7 0.0577(15) 0.0628(16) 0.0834(19) 0.0284(15) 0.0248(14) 0.0049(13)
O8 0.0606(16) 0.0653(17) 0.087(2) 0.0170(15) 0.0299(15) 0.0171(13)
O9 0.0656(16) 0.0484(13) 0.0795(18) 0.0118(13) 0.0211(14) 0.0194(12)
O10 0.0657(15) 0.0439(12) 0.0600(15) 0.0142(11) 0.0112(13) 0.0085(11)
O11 0.116(3) 0.098(3) 0.163(4) -0.072(3) -0.061(3) 0.032(2)
O12 0.065(2) 0.176(4) 0.127(3) -0.032(3) -0.017(2) -0.011(2)
Zn1 0.0412(2) 0.0342(2) 0.0440(2) 0.00243(16) 0.01011(18) 0.00575(16)
Zn2 0.0504(3) 0.0366(2) 0.0518(3) 0.00927(18) 0.0010(2) -0.00770(18)
Zn3 0.0415(3) 0.0770(5) 0.0592(4) 0.0328(4) 0.000 0.000
O13 0.106(4) 0.107(4) 0.110(4) -0.001(3) 0.000 0.000
O14 0.080(3) 0.191(5) 0.128(4) -0.043(4) -0.018(3) -0.030(3)
O15 0.187(5) 0.148(4) 0.127(4) 0.058(3) -0.060(4) -0.071(4)

loop_
_atom_type_symbol
_atom_type_description
_atom_type_scat_dispersion_real
_atom_type_scat_dispersion_imag
_atom_type_scat_source
C C 0.0181 0.0091 'International Tables Vol C Tables 4.2.6.8 and 6.1.1.4'
H H 0.0000 0.0000 'International Tables Vol C Tables 4.2.6.8 and 6.1.1.4'
N N 0.0311 0.0180 'International Tables Vol C Tables 4.2.6.8 and 6.1.1.4'
O O 0.0492 0.0322 'International Tables Vol C Tables 4.2.6.8 and 6.1.1.4'
Zn Zn -1.5491 0.6778 'International Tables Vol C Tables 4.2.6.8 and 6.1.1.4'

loop_
_geom_angle_atom_site_label_1
_geom_angle_atom_site_label_2
_geom_angle_atom_site_label_3
_geom_angle
_geom_angle_site_symmetry_1
_geom_angle_site_symmetry_3
O1 C1 C3 116.9(3) . .
O1 C1 O2 124.5(3) . .
O2 C1 C3 118.7(3) . .
O3 C2 C4 118.0(3) . .
O4 C2 C4 119.4(3) . .
O4 C2 O3 122.6(3) . .
C4 C3 C1 132.1(3) . .
C4 C3 N1 108.8(2) . .
N1 C3 C1 119.0(3) . .
C3 C4 C2 132.3(3) . .
C3 C4 N2 107.9(3) . .
N2 C4 C2 119.6(3) . .
N1 C5 C6 125.3(3) . .
N2 C5 C6 122.3(2) . .
N2 C5 N1 112.4(2) . .
C7 C6 C5 121.8(3) . .
C11 C6 C5 119.2(3) . .
C11 C6 C7 118.9(3) . .
C6 C7 C12 122.3(3) . .
C8 C7 C6 119.2(3) . .
C8 C7 C12 118.3(3) . .
C9 C8 C7 121.3(3) . .
C10 C9 C8 119.1(3) . .
C11 C10 C9 120.7(4) . .
C10 C11 C6 120.7(3) . .
O5 C12 C7 113.8(3) . .
O6 C12 C7 120.6(3) . .
O6 C12 O5 125.5(3) . .
N3 C13 C14 122.6(3) . .
C15 C14 C13 118.1(4) . .
C14 C15 C16 120.1(4) . .
C15 C16 C17 119.2(3) . .
C16 C17 C18 123.1(3) . .
N3 C17 C16 120.9(3) . .
N3 C17 C18 116.0(3) . .
C19 C18 C17 123.6(3) . .
N4 C18 C17 114.8(3) . .
N4 C18 C19 121.6(3) . .
C20 C19 C18 118.8(3) . .
C19 C20 C21 119.8(4) . .
C22 C21 C20 117.9(4) . .
N4 C22 C21 123.1(3) . .
O7 C23 C25 120.5(3) . .
O7 C23 O8 122.0(3) . .
O8 C23 C25 117.4(3) . .
O9 C24 C26 117.5(3) . .
O10 C24 C26 117.4(3) . .
O10 C24 O9 125.1(3) . .
C26 C25 C23 133.2(3) . .
C26 C25 N5 108.0(3) . .
N5 C25 C23 118.8(3) . .
C25 C26 C24 132.3(3) . .
N6 C26 C24 118.8(3) . .
N6 C26 C25 108.9(3) . .
N5 C27 C28 124.6(3) . .
N5 C27 N6 112.6(3) . .
N6 C27 C28 122.8(3) . .
C29 C28 C27 121.1(3) . .
C33 C28 C27 119.6(3) . .
C33 C28 C29 119.3(3) . .
C28 C29 C34 121.6(3) . .
C30 C29 C28 119.6(4) . .
C30 C29 C34 118.8(4) . .
C31 C30 C29 120.4(4) . .
C32 C31 C30 120.8(4) . .
C31 C32 C33 120.4(4) . .
C28 C33 C32 119.5(4) . .
O11 C34 C29 124.4(4) . .
O11 C34 O12 119.7(5) . .
O12 C34 C29 115.7(4) . .
N7 C35 C36 122.2(5) . .
C37 C36 C35 118.1(5) . .
C38 C37 C36 120.1(5) . .
C37 C38 C39 119.6(5) . .
C38 C39 C40 122.2(4) . .
N7 C39 C38 121.0(4) . .
N7 C39 C40 116.7(3) . .
C41 C40 C39 123.7(4) . .
N8 C40 C39 115.5(3) . .
N8 C40 C41 120.8(4) . .
C42 C41 C40 119.4(4) . .
C43 C42 C41 119.7(4) . .
C42 C43 C44 118.4(4) . .
N8 C44 C43 122.7(4) . .
N9 C45 C46 123.7(8) . .
N9A C45A C46A 121.3(11) . .
C45 C46 C47 118.6(9) . .
C47A C46A C45A 116.8(11) . .
C46 C47 C48 119.9(9) . .
C48A C47A C46A 120.7(10) . .
C49 C48 C47 116.9(11) . .
C47A C48A C49A 117.5(8) . .
C48A C48A C47A 171.0(12) 3_565 .
C48A C48A C49A 69.9(4) 3_565 .
N9 C49 C48 124.0(10) . .
C48A C49A C48A 40.3(8) 3_565 .
N9A C49A C48A 124.3(5) . .
N9A C49A C48A 124.3(5) 3_565 3_565
N9A C49A C48A 164.3(5) . 3_565
N9A C49A C48A 164.3(5) 3_565 .
N9A C49A N9A 71.2(6) 3_565 .
C3 N1 Zn1 109.78(18) . .
C5 N1 C3 105.4(2) . .
C5 N1 Zn1 143.6(2) . .
C4 N2 Zn2 120.5(2) . .
C5 N2 C4 105.5(2) . .
C5 N2 Zn2 133.36(19) . .
C13 N3 C17 119.0(3) . .
C13 N3 Zn1 124.7(2) . .
C17 N3 Zn1 116.3(2) . .
C18 N4 Zn1 115.8(2) . .
C22 N4 C18 118.8(3) . .
C22 N4 Zn1 125.4(2) . .
C25 N5 Zn2 118.3(2) . .
C27 N5 C25 105.4(2) . .
C27 N5 Zn2 136.1(2) . .
C26 N6 Zn3 114.1(2) . .
C27 N6 C26 105.1(2) . .
C27 N6 Zn3 140.1(2) . .
C35 N7 C39 118.9(4) . .
C35 N7 Zn2 126.4(3) . .
C39 N7 Zn2 113.7(3) . .
C40 N8 Zn2 115.2(2) . .
C44 N8 C40 118.9(3) . .
C44 N8 Zn2 126.0(2) . .
C45 N9 Zn3 130.0(6) . .
C49 N9 C45 116.6(8) . .
C49 N9 Zn3 112.9(6) . .
C45A N9A C49A 119.2(8) . .
C45A N9A N9A 173.5(6) . 3_565
C45A N9A Zn3 118.8(7) . .
C49A N9A N9A 54.4(3) . 3_565
C49A N9A Zn3 122.0(4) . .
N9A N9A Zn3 67.66(18) 3_565 .
C1 O1 Zn1 112.07(19) . .
C12 O5 Zn1 117.5(2) . 2_565
C23 O7 Zn2 107.6(2) . .
C24 O10 Zn3 110.5(2) . .
N1 Zn1 N3 121.80(9) . .
N1 Zn1 N4 101.69(10) . .
N1 Zn1 O1 80.21(9) . .
N3 Zn1 N4 77.06(10) . .
N3 Zn1 O1 91.00(10) . .
N4 Zn1 O1 167.06(10) . .
O5 Zn1 N1 106.17(9) 2_565 .
O5 Zn1 N3 132.01(10) 2_565 .
O5 Zn1 N4 95.71(11) 2_565 .
O5 Zn1 O1 96.02(10) 2_565 .
N2 Zn2 N5 138.94(10) . .
N2 Zn2 N7 113.73(11) . .
N2 Zn2 N8 105.42(10) . .
N2 Zn2 O7 81.95(9) . .
N5 Zn2 N7 98.24(11) . .
N5 Zn2 N8 105.89(10) . .
N5 Zn2 O7 74.45(9) . .
N7 Zn2 O7 86.94(12) . .
N8 Zn2 N7 78.05(12) . .
N8 Zn2 O7 164.91(11) . .
N6 Zn3 N6 154.29(15) . 3_565
N6 Zn3 N9 100.74(17) 3_565 3_565
N6 Zn3 N9 94.69(17) . 3_565
N6 Zn3 N9 100.74(17) . .
N6 Zn3 N9 94.69(17) 3_565 .
N6 Zn3 O10 84.27(10) . 3_565
N6 Zn3 O10 76.85(9) . .
N6 Zn3 O10 84.27(10) 3_565 .
N6 Zn3 O10 76.85(9) 3_565 3_565
N9 Zn3 N9 105.9(3) . 3_565
N9 Zn3 O10 84.43(19) 3_565 .
N9 Zn3 O10 169.62(19) 3_565 3_565
N9 Zn3 O10 84.43(19) . 3_565
N9 Zn3 O10 169.62(19) . .
N9A Zn3 N6 99.16(18) . 3_565
N9A Zn3 N6 99.16(18) 3_565 .
N9A Zn3 N6 104.62(17) . .
N9A Zn3 N6 104.62(17) 3_565 3_565
N9A Zn3 N9A 44.7(4) 3_565 .
N9A Zn3 O10 159.68(19) . .
N9A Zn3 O10 159.68(19) 3_565 3_565
N9A Zn3 O10 115.03(19) 3_565 .
N9A Zn3 O10 115.03(19) . 3_565
O10 Zn3 O10 85.28(14) 3_565 .

loop_
_geom_bond_atom_site_label_1
_geom_bond_atom_site_label_2
_geom_bond_distance
_geom_bond_site_symmetry_2
C1 C3 1.478(4) .
C1 O1 1.249(4) .
C1 O2 1.265(4) .
C2 C4 1.474(4) .
C2 O3 1.297(4) .
C2 O4 1.236(4) .
C3 C4 1.366(4) .
C3 N1 1.367(4) .
C4 N2 1.378(4) .
C5 C6 1.483(4) .
C5 N1 1.344(4) .
C5 N2 1.341(4) .
C6 C7 1.396(4) .
C6 C11 1.389(5) .
C7 C8 1.386(4) .
C7 C12 1.510(4) .
C8 C9 1.376(5) .
C9 C10 1.375(6) .
C10 C11 1.373(5) .
C12 O5 1.274(4) .
C12 O6 1.222(4) .
C13 C14 1.379(5) .
C13 N3 1.341(4) .
C14 C15 1.370(6) .
C15 C16 1.374(6) .
C16 C17 1.384(5) .
C17 C18 1.488(5) .
C17 N3 1.349(4) .
C18 C19 1.380(5) .
C18 N4 1.337(4) .
C19 C20 1.372(6) .
C20 C21 1.382(6) .
C21 C22 1.364(6) .
C22 N4 1.336(4) .
C23 C25 1.470(5) .
C23 O7 1.219(4) .
C23 O8 1.305(4) .
C24 C26 1.484(4) .
C24 O9 1.274(4) .
C24 O10 1.240(4) .
C25 C26 1.369(4) .
C25 N5 1.373(4) .
C26 N6 1.357(4) .
C27 C28 1.485(4) .
C27 N5 1.331(4) .
C27 N6 1.353(4) .
C28 C29 1.410(5) .
C28 C33 1.373(5) .
C29 C30 1.391(5) .
C29 C34 1.473(6) .
C30 C31 1.360(7) .
C31 C32 1.357(7) .
C32 C33 1.413(6) .
C34 O11 1.187(5) .
C34 O12 1.329(5) .
C35 C36 1.388(7) .
C35 N7 1.342(5) .
C36 C37 1.375(8) .
C37 C38 1.357(8) .
C38 C39 1.389(6) .
C39 C40 1.463(6) .
C39 N7 1.344(5) .
C40 C41 1.386(5) .
C40 N8 1.345(4) .
C41 C42 1.371(6) .
C42 C43 1.368(6) .
C43 C44 1.374(5) .
C44 N8 1.338(5) .
C45 C46 1.361(11) .
C45 N9 1.356(10) .
C45A C46A 1.448(18) .
C45A N9A 1.305(12) .
C46 C47 1.373(13) .
C46A C47A 1.396(15) .
C47 C48 1.403(18) .
C47A C48A 1.352(13) .
C48 C49 1.384(17) .
C48A C48A 0.955(18) 3_565
C48A C49A 1.387(9) .
C49 N9 1.342(10) .
C49A C48A 1.387(9) 3_565
C49A N9A 1.326(7) .
C49A N9A 1.326(7) 3_565
N1 Zn1 2.050(2) .
N2 Zn2 2.000(2) .
N3 Zn1 2.093(3) .
N4 Zn1 2.144(3) .
N5 Zn2 2.027(2) .
N6 Zn3 2.045(2) .
N7 Zn2 2.112(3) .
N8 Zn2 2.095(3) .
N9 Zn3 2.275(7) .
N9A N9A 1.544(13) 3_565
N9A Zn3 2.032(6) .
O1 Zn1 2.149(2) .
O5 Zn1 1.956(2) 2_565
O7 Zn2 2.488(3) .
O10 Zn3 2.303(2) .
Zn1 O5 1.956(2) 2_565
Zn3 N6 2.045(2) 3_565
Zn3 N9 2.275(7) 3_565
Zn3 N9A 2.032(6) 3_565
Zn3 O10 2.303(2) 3_565

loop_
_geom_hbond_atom_site_label_D
_geom_hbond_atom_site_label_H
_geom_hbond_atom_site_label_A
_geom_hbond_distance_DH
_geom_hbond_distance_HA
_geom_hbond_distance_DA
_geom_hbond_angle_DHA
_geom_hbond_site_symmetry_A
O3 H3 O2 0.888(19) 1.61(2) 2.499(3) 176(5) .
O12 H12 O8 0.94 2.38 3.297(6) 167.5 6_656
O14 H14A O9 0.85 1.92 2.751(5) 166.7 8_676
O14 H14A O10 0.85 2.81 3.487(5) 137.4 8_676
O14 H14B O15 0.85 2.06 2.823(7) 148.6 6_656
O15 H15A O10 0.90 2.16 2.958(5) 147.2 3_565
O15 H15B O4 0.85 2.39 3.014(5) 130.8 .
O8 H8A O9 0.92(10) 1.62(10) 2.506(4) 160(9) .
